data_1503296
loop_
_publ_author_name
'Garnsey, Michelle R.'
'Lim, Daniel'
'Yost, Julianne M.'
'Coltart, Don M.'

_publ_section_title
;
 Development of a strategy for the asymmetric synthesis of polycyclic
 polyprenylated acylphloroglucinols via N-amino cyclic carbamate
 hydrazones: application to the total synthesis of (+)-clusianone.
;
_journal_issue 22
_journal_name_full 'Organic letters'
_journal_page_first 5234
_journal_page_last 5237
_journal_paper_doi 10.1021/ol1022728
_journal_volume 12
_journal_year 2010
_chemical_absolute_configuration syn
_chemical_formula_moiety 'C18 H22 N2 O2'
_chemical_formula_sum 'C18 H22 N2 O2'
_chemical_formula_weight 298.38
_chemical_name_systematic
; 
 ? 
;
_space_group_IT_number 19
_symmetry_cell_setting orthorhombic
_symmetry_space_group_name_Hall 'P 2ac 2ab'
_symmetry_space_group_name_H-M 'P 21 21 21'
_atom_sites_solution_hydrogens difmap
_atom_sites_solution_primary direct
_atom_sites_solution_secondary difmap
_audit_creation_method SHELXL-97
_cell_angle_alpha 90.00
_cell_angle_beta 90.00
_cell_angle_gamma 90.00
_cell_formula_units_Z 4
_cell_length_a 8.1021(2)
_cell_length_b 9.1077(2)
_cell_length_c 22.0686(5)
_cell_measurement_reflns_used 9614
_cell_measurement_temperature 140(2)
_cell_measurement_theta_max 33.0
_cell_measurement_theta_min 2.2
_cell_volume 1628.48(7)
_computing_structure_refinement 'SHELXL-97 (Sheldrick, 1997)'
_computing_structure_solution 'SHELXS-97 (Sheldrick, 1990)'
_diffrn_ambient_temperature 140(2)
_diffrn_measured_fraction_theta_full 0.962
_diffrn_measured_fraction_theta_max 0.962
_diffrn_measurement_device_type 'Bruker platform with Smart6000 CCD'
_diffrn_measurement_method 'omega scans'
_diffrn_radiation_monochromator graphite
_diffrn_radiation_source ' sealed tube'
_diffrn_radiation_type MoK\a
_diffrn_radiation_wavelength 0.71073
_diffrn_reflns_av_R_equivalents 0.0221
_diffrn_reflns_av_sigmaI/netI 0.0199
_diffrn_reflns_limit_h_max 12
_diffrn_reflns_limit_h_min -12
_diffrn_reflns_limit_k_max 13
_diffrn_reflns_limit_k_min -14
_diffrn_reflns_limit_l_max 34
_diffrn_reflns_limit_l_min -33
_diffrn_reflns_number 24123
_diffrn_reflns_theta_full 33.36
_diffrn_reflns_theta_max 33.36
_diffrn_reflns_theta_min 1.85
_exptl_absorpt_coefficient_mu 0.080
_exptl_absorpt_correction_T_max 1.00
_exptl_absorpt_correction_T_min 0.868
_exptl_absorpt_correction_type multi-scan
_exptl_absorpt_process_details 'sadabs (Sheldrick, 1997)'
_exptl_crystal_colour colorless
_exptl_crystal_density_diffrn 1.217
_exptl_crystal_density_method 'not measured'
_exptl_crystal_description 'rectangular cuboid'
_exptl_crystal_F_000 640
_exptl_crystal_size_max 0.39
_exptl_crystal_size_mid 0.34
_exptl_crystal_size_min 0.18
_refine_diff_density_max 0.360
_refine_diff_density_min -0.222
_refine_diff_density_rms 0.050
_refine_ls_abs_structure_details 'Flack H D (1983), Acta Cryst. A39, 876-881'
_refine_ls_abs_structure_Flack 0.2(7)
_refine_ls_extinction_method none
_refine_ls_goodness_of_fit_ref 1.063
_refine_ls_hydrogen_treatment refall
_refine_ls_matrix_type full
_refine_ls_number_parameters 287
_refine_ls_number_reflns 5934
_refine_ls_number_restraints 0
_refine_ls_restrained_S_all 1.063
_refine_ls_R_factor_all 0.0433
_refine_ls_R_factor_gt 0.0395
_refine_ls_shift/su_max 0.001
_refine_ls_shift/su_mean 0.000
_refine_ls_structure_factor_coef Fsqd
_refine_ls_weighting_details 'calc w=1/[\s^2^(Fo^2^)+(0.0699P)^2^+0.0227P] where P=(Fo^2^+2Fc^2^)/3'
_refine_ls_weighting_scheme calc
_refine_ls_wR_factor_gt 0.0979
_refine_ls_wR_factor_ref 0.1004
_reflns_number_gt 5469
_reflns_number_total 5934
_reflns_threshold_expression >2sigma(I)
_cod_data_source_file ol1022728_si_004.cif
_cod_data_source_block sad
_cod_original_sg_symbol_H-M 'P21 21 21'
_cod_database_code 1503296

loop_
_symmetry_equiv_pos_as_xyz
'x, y, z'
'-x+1/2, -y, z+1/2'
'-x, y+1/2, -z+1/2'
'x+1/2, -y+1/2, -z'

loop_
_atom_site_label
_atom_site_type_symbol
_atom_site_fract_x
_atom_site_fract_y
_atom_site_fract_z
_atom_site_U_iso_or_equiv
_atom_site_adp_type
_atom_site_occupancy
_atom_site_symmetry_multiplicity
_atom_site_calc_flag
O1 O 0.19135(8) 0.78974(8) 0.19495(3) 0.03073(15) Uani 1 1 d
O2 O 0.05461(9) 0.75330(8) 0.10718(3) 0.03070(14) Uani 1 1 d
N1 N -0.08159(9) 0.75513(8) 0.19986(3) 0.02262(13) Uani 1 1 d
N2 N -0.21561(9) 0.66515(8) 0.18092(3) 0.02284(14) Uani 1 1 d
C1 C 0.14647(11) 0.79508(10) 0.25867(4) 0.02624(16) Uani 1 1 d
C2 C -0.02477(10) 0.72532(9) 0.26163(4) 0.02254(15) Uani 1 1 d
C3 C -0.13854(12) 0.79085(10) 0.30946(4) 0.02681(17) Uani 1 1 d
C4 C -0.07363(11) 0.76008(10) 0.37239(4) 0.02458(15) Uani 1 1 d
C5 C 0.02004(14) 0.86454(11) 0.40325(5) 0.03173(19) Uani 1 1 d
C6 C 0.09032(15) 0.83057(13) 0.45917(5) 0.0368(2) Uani 1 1 d
C7 C 0.06711(15) 0.69349(13) 0.48472(5) 0.0379(2) Uani 1 1 d
C8 C -0.02819(15) 0.58962(12) 0.45483(5) 0.0349(2) Uani 1 1 d
C9 C -0.09799(12) 0.62267(10) 0.39900(4) 0.02851(17) Uani 1 1 d
C10 C 0.05351(10) 0.76381(10) 0.16153(4) 0.02499(16) Uani 1 1 d
C11 C -0.31516(10) 0.72488(9) 0.14225(4) 0.02127(14) Uani 1 1 d
C12 C -0.31104(11) 0.88287(10) 0.12088(4) 0.02437(16) Uani 1 1 d
C13 C -0.37209(12) 0.89285(11) 0.05557(4) 0.02911(18) Uani 1 1 d
C14 C -0.54330(12) 0.82545(12) 0.04781(4) 0.02918(18) Uani 1 1 d
C15 C -0.55652(11) 0.68032(10) 0.07882(4) 0.02592(16) Uani 1 1 d
C16 C -0.45117(10) 0.63058(9) 0.12113(4) 0.02269(15) Uani 1 1 d
C17 C -0.41616(15) 0.97553(11) 0.16459(5) 0.0342(2) Uani 1 1 d
C18 C -0.46900(13) 0.47991(12) 0.14839(5) 0.0318(2) Uani 1 1 d
H1A H 0.140(2) 0.8963(17) 0.2730(7) 0.044(4) Uiso 1 1 d
H1B H 0.2361(17) 0.7479(15) 0.2790(6) 0.031(3) Uiso 1 1 d
H2 H -0.0077(17) 0.6257(16) 0.2683(6) 0.035(4) Uiso 1 1 d
H3A H -0.243(2) 0.7474(17) 0.3040(7) 0.039(4) Uiso 1 1 d
H3B H -0.1464(17) 0.8974(14) 0.3027(6) 0.026(3) Uiso 1 1 d
H5 H 0.035(2) 0.9587(18) 0.3876(7) 0.046(4) Uiso 1 1 d
H6 H 0.153(3) 0.908(2) 0.4791(9) 0.067(5) Uiso 1 1 d
H7 H 0.115(3) 0.674(2) 0.5220(9) 0.062(5) Uiso 1 1 d
H8 H -0.043(2) 0.488(2) 0.4724(9) 0.063(5) Uiso 1 1 d
H9 H -0.162(2) 0.5481(18) 0.3777(7) 0.042(4) Uiso 1 1 d
H12 H -0.2019(17) 0.9175(14) 0.1223(6) 0.025(3) Uiso 1 1 d
H13A H -0.3707(19) 0.9951(15) 0.0412(6) 0.033(3) Uiso 1 1 d
H13B H -0.2942(17) 0.8302(16) 0.0289(6) 0.034(3) Uiso 1 1 d
H14A H -0.567(2) 0.8172(17) 0.0059(8) 0.051(4) Uiso 1 1 d
H14B H -0.630(2) 0.8929(17) 0.0631(7) 0.044(4) Uiso 1 1 d
H15 H -0.6504(17) 0.6202(14) 0.0699(6) 0.029(3) Uiso 1 1 d
H17A H -0.366(2) 0.9788(16) 0.2057(7) 0.043(4) Uiso 1 1 d
H17B H -0.420(2) 1.0706(18) 0.1497(7) 0.044(4) Uiso 1 1 d
H17C H -0.527(2) 0.9329(18) 0.1677(7) 0.044(4) Uiso 1 1 d
H18A H -0.472(2) 0.4892(16) 0.1929(7) 0.040(4) Uiso 1 1 d
H18B H -0.373(2) 0.4139(16) 0.1361(6) 0.038(4) Uiso 1 1 d
H18C H -0.566(2) 0.436(2) 0.1334(8) 0.058(5) Uiso 1 1 d

loop_
_atom_site_aniso_label
_atom_site_aniso_U_11
_atom_site_aniso_U_22
_atom_site_aniso_U_33
_atom_site_aniso_U_23
_atom_site_aniso_U_13
_atom_site_aniso_U_12
O1 0.0188(3) 0.0400(4) 0.0334(3) -0.0052(3) -0.0012(2) -0.0026(3)
O2 0.0276(3) 0.0373(3) 0.0272(3) -0.0008(3) 0.0034(2) -0.0013(3)
N1 0.0182(3) 0.0270(3) 0.0226(3) 0.0012(2) -0.0030(2) -0.0018(3)
N2 0.0196(3) 0.0254(3) 0.0235(3) 0.0008(2) -0.0026(2) -0.0027(2)
C1 0.0225(4) 0.0268(4) 0.0294(4) -0.0037(3) -0.0056(3) 0.0005(3)
C2 0.0225(3) 0.0226(4) 0.0226(3) -0.0007(3) -0.0042(3) 0.0012(3)
C3 0.0248(4) 0.0304(4) 0.0252(4) -0.0007(3) -0.0018(3) 0.0046(3)
C4 0.0247(3) 0.0254(4) 0.0237(4) -0.0018(3) 0.0010(3) 0.0033(3)
C5 0.0379(5) 0.0267(4) 0.0306(4) -0.0039(3) -0.0022(4) -0.0010(4)
C6 0.0401(5) 0.0394(5) 0.0310(4) -0.0102(4) -0.0062(4) 0.0012(5)
C7 0.0436(6) 0.0466(6) 0.0234(4) -0.0022(4) -0.0018(4) 0.0122(5)
C8 0.0433(5) 0.0338(5) 0.0277(4) 0.0053(3) 0.0058(4) 0.0057(4)
C9 0.0298(4) 0.0272(4) 0.0286(4) -0.0008(3) 0.0027(3) -0.0010(3)
C10 0.0198(3) 0.0257(4) 0.0295(4) -0.0004(3) -0.0005(3) -0.0002(3)
C11 0.0176(3) 0.0256(3) 0.0206(3) 0.0008(3) 0.0010(2) -0.0010(3)
C12 0.0200(3) 0.0252(4) 0.0279(4) 0.0036(3) -0.0012(3) -0.0009(3)
C13 0.0269(4) 0.0337(4) 0.0268(4) 0.0074(3) 0.0010(3) 0.0026(3)
C14 0.0277(4) 0.0350(4) 0.0248(4) 0.0013(3) -0.0058(3) 0.0041(3)
C15 0.0216(3) 0.0326(4) 0.0235(3) -0.0025(3) -0.0017(3) 0.0006(3)
C16 0.0191(3) 0.0280(4) 0.0209(3) -0.0002(3) 0.0003(3) -0.0022(3)
C17 0.0375(5) 0.0293(4) 0.0359(5) -0.0069(4) -0.0018(4) 0.0015(4)
C18 0.0295(4) 0.0342(5) 0.0316(4) 0.0072(3) -0.0052(4) -0.0113(4)

loop_
_atom_type_symbol
_atom_type_description
_atom_type_scat_dispersion_real
_atom_type_scat_dispersion_imag
_atom_type_scat_source
C C 0.0033 0.0016 'International Tables Vol C Tables 4.2.6.8 and 6.1.1.4'
H H 0.0000 0.0000 'International Tables Vol C Tables 4.2.6.8 and 6.1.1.4'
N N 0.0061 0.0033 'International Tables Vol C Tables 4.2.6.8 and 6.1.1.4'
O O 0.0106 0.0060 'International Tables Vol C Tables 4.2.6.8 and 6.1.1.4'

loop_
_geom_angle_atom_site_label_1
_geom_angle_atom_site_label_2
_geom_angle_atom_site_label_3
_geom_angle
C10 O1 C1 108.99(7)
C10 N1 N2 117.14(7)
C10 N1 C2 109.31(7)
N2 N1 C2 113.99(7)
C11 N2 N1 115.29(7)
O1 C1 C2 104.76(7)
O1 C1 H1A 111.0(9)
C2 C1 H1A 109.5(10)
O1 C1 H1B 104.4(8)
C2 C1 H1B 118.9(8)
H1A C1 H1B 108.1(12)
N1 C2 C3 112.47(7)
N1 C2 C1 99.71(7)
C3 C2 C1 114.60(7)
N1 C2 H2 112.0(9)
C3 C2 H2 111.3(9)
C1 C2 H2 106.1(9)
C4 C3 C2 110.71(7)
C4 C3 H3A 110.7(9)
C2 C3 H3A 106.9(10)
C4 C3 H3B 110.1(7)
C2 C3 H3B 108.7(8)
H3A C3 H3B 109.6(13)
C5 C4 C9 118.87(8)
C5 C4 C3 120.78(8)
C9 C4 C3 120.23(8)
C6 C5 C4 120.22(10)
C6 C5 H5 118.6(10)
C4 C5 H5 121.2(10)
C7 C6 C5 120.39(10)
C7 C6 H6 122.6(11)
C5 C6 H6 117.0(11)
C6 C7 C8 119.82(10)
C6 C7 H7 118.7(12)
C8 C7 H7 121.5(12)
C7 C8 C9 120.03(10)
C7 C8 H8 120.3(11)
C9 C8 H8 119.6(11)
C8 C9 C4 120.66(9)
C8 C9 H9 119.6(9)
C4 C9 H9 119.7(9)
O2 C10 O1 123.29(8)
O2 C10 N1 127.58(8)
O1 C10 N1 109.12(8)
N2 C11 C16 115.45(7)
N2 C11 C12 126.22(8)
C16 C11 C12 118.17(7)
C11 C12 C13 110.09(7)
C11 C12 C17 108.28(7)
C13 C12 C17 112.32(8)
C11 C12 H12 109.2(8)
C13 C12 H12 108.5(8)
C17 C12 H12 108.4(8)
C12 C13 C14 112.11(7)
C12 C13 H13A 110.9(8)
C14 C13 H13A 110.8(9)
C12 C13 H13B 107.9(8)
C14 C13 H13B 105.6(8)
H13A C13 H13B 109.4(12)
C15 C14 C13 111.72(8)
C15 C14 H14A 111.3(9)
C13 C14 H14A 108.9(10)
C15 C14 H14B 109.9(9)
C13 C14 H14B 110.9(9)
H14A C14 H14B 103.8(14)
C16 C15 C14 124.87(8)
C16 C15 H15 117.0(8)
C14 C15 H15 118.0(8)
C15 C16 C11 119.90(8)
C15 C16 C18 121.61(8)
C11 C16 C18 118.49(7)
C12 C17 H17A 111.2(10)
C12 C17 H17B 108.1(10)
H17A C17 H17B 108.0(13)
C12 C17 H17C 109.6(10)
H17A C17 H17C 108.8(14)
H17B C17 H17C 111.1(15)
C16 C18 H18A 108.8(8)
C16 C18 H18B 110.9(8)
H18A C18 H18B 109.7(12)
C16 C18 H18C 108.8(11)
H18A C18 H18C 111.3(15)
H18B C18 H18C 107.3(14)

loop_
_geom_bond_atom_site_label_1
_geom_bond_atom_site_label_2
_geom_bond_distance
O1 C10 1.3591(11)
O1 C1 1.4532(12)
O2 C10 1.2032(11)
N1 C10 1.3858(11)
N1 N2 1.4233(10)
N1 C2 1.4640(10)
N2 C11 1.2942(10)
C1 C2 1.5274(12)
C1 H1A 0.976(16)
C1 H1B 0.955(14)
C2 C3 1.5232(12)
C2 H2 0.930(15)
C3 C4 1.5112(12)
C3 H3A 0.943(17)
C3 H3B 0.984(12)
C4 C5 1.3947(13)
C4 C9 1.3966(13)
C5 C6 1.3938(15)
C5 H5 0.933(17)
C6 C7 1.3828(17)
C6 H6 0.97(2)
C7 C8 1.3880(17)
C7 H7 0.927(19)
C8 C9 1.3885(14)
C8 H8 1.007(19)
C9 H9 0.977(16)
C11 C16 1.4728(11)
C11 C12 1.5146(12)
C12 C13 1.5266(13)
C12 C17 1.5388(14)
C12 H12 0.939(14)
C13 C14 1.5266(14)
C13 H13A 0.983(14)
C13 H13B 1.035(14)
C14 C15 1.4922(14)
C14 H14A 0.948(17)
C14 H14B 0.994(17)
C15 C16 1.3438(12)
C15 H15 0.958(13)
C16 C18 1.5052(13)
C17 H17A 0.994(16)
C17 H17B 0.927(16)
C17 H17C 0.984(17)
C18 H18A 0.987(15)
C18 H18B 1.020(16)
C18 H18C 0.94(2)
